data_8101177
loop_
_publ_author_name
'Crisp, G. T.'
'Jiang, Y.-L.'
'Tiekink, E. R. T.'

_publ_section_title
;
Crystal structure of N-carboethoxycarbonyl-2-imidazolidinone, C~6~H~10~N~2~O~3~
;
_journal_issue 1
_journal_name_full 'Zeitschrift f\"ur Kristallographie - New Crystal Structures'
_journal_page_first 85
_journal_page_last 86
_journal_volume 215
_journal_year 2000
_chemical_formula_moiety 'C6 H10 N2 O3 '
_chemical_formula_sum 'C6 H10 N2 O3'
_chemical_formula_weight 158.16
_space_group_IT_number 14
_symmetry_cell_setting monoclinic
_symmetry_space_group_name_Hall '-P 2ybc'
_symmetry_space_group_name_H-M 'P 1 21/c 1'
_cell_angle_alpha 90
_cell_angle_beta 90.49(4)
_cell_angle_gamma 90
_cell_formula_units_Z 4
_cell_length_a 6.121(3)
_cell_length_b 8.840(4)
_cell_length_c 13.346(8)
_cell_measurement_temperature 113
_cell_volume 722.1(6)
_diffrn_ambient_temperature 113
_exptl_crystal_density_diffrn 1.455
_refine_ls_R_factor_obs 0.0540
_refine_ls_wR_factor_obs 0.0650
_cod_original_sg_symbol_H-M 'P 21/c'
_cod_original_formula_sum 'C6 H10 N2 O3 '
_cod_database_code 8101177

loop_
_symmetry_equiv_pos_as_xyz
'  +x,  +y,  +z'
'  -x,1/2+y,1/2-z'
'  -x,  -y,  -z'
'  +x,1/2-y,1/2+z'

loop_
_atom_site_aniso_label
_atom_site_aniso_U_11
_atom_site_aniso_U_22
_atom_site_aniso_U_33
_atom_site_aniso_U_12
_atom_site_aniso_U_13
_atom_site_aniso_U_23
O(2) 0.0150(8) 0.026(1) 0.028(1) 0.0063(7) -0.0063(7) -0.0069(7)
O(11) 0.0170(8) 0.0235(9) 0.0237(9) 0.0077(7) -0.0123(7) -0.0010(7)
O(11a) 0.0202(8) 0.0215(8) 0.0218(9) 0.0034(7) -0.0085(7) -0.0019(7)
N(1) 0.0134(9) 0.017(1) 0.021(1) 0.0069(9) -0.0089(8) -0.0015(8)
N(3) 0.0118(9) 0.027(1) 0.028(1) 0.0049(8) -0.0109(8) -0.0046(9)
C(2) 0.011(1) 0.014(1) 0.034(1) 0.000(1) -0.007(1) -0.001(1)
C(4) 0.016(1) 0.020(1) 0.024(1) 0.001(1) -0.008(1) -0.001(1)
C(5) 0.018(1) 0.022(1) 0.020(1) 0.004(1) -0.0051(9) -0.003(1)
C(11) 0.014(1) 0.015(1) 0.022(1) -0.003(1) -0.001(1) -0.0004(9)
C(12) 0.026(1) 0.031(1) 0.023(1) 0.009(1) -0.019(1) 0.002(1)
C(13) 0.022(1) 0.026(1) 0.025(1) 0.003(1) -0.014(1) 0.002(1)

loop_
_atom_site_label
_atom_site_fract_x
_atom_site_fract_y
_atom_site_fract_z
_atom_site_U_iso_or_equiv
_atom_site_thermal_displace_type
_atom_site_calc_flag
_atom_site_calc_attached_atom
_atom_site_Wyckoff_symbol
_atom_site_symmetry_multiplicity
_atom_site_occupancy
O(2) -0.8121(2) 0.4416(2) 0.1035(1) 0.0233(5) Uani ? ? e 4 1
O(11) -0.2554(2) 0.1660(2) 0.0933(1) 0.0215(4) Uani ? ? e 4 1
O(11a) -0.4287(2) 0.3299(2) 0.1957(1) 0.0212(4) Uani ? ? e 4 1
N(1) -0.5296(3) 0.3020(2) 0.0296(1) 0.0175(5) Uani ? ? e 4 1
N(3) -0.8112(3) 0.3750(2) -0.0638(1) 0.0221(5) Uani ? ? e 4 1
C(2) -0.7296(3) 0.3814(2) 0.0312(2) 0.0198(6) Uani ? ? e 4 1
C(4) -0.6583(3) 0.3128(2) -0.1352(2) 0.0202(6) Uani ? ? e 4 1
C(5) -0.4932(3) 0.2292(2) -0.0678(2) 0.0200(6) Uani ? ? e 4 1
C(11) -0.4055(3) 0.2712(2) 0.1151(2) 0.0171(6) Uani ? ? e 4 1
C(12) -0.1149(4) 0.1228(3) 0.1771(2) 0.0270(7) Uani ? ? e 4 1
C(13) 0.0595(4) 0.0215(3) 0.1372(2) 0.0245(7) Uani ? ? e 4 1
H(3) -0.9541 0.4081 -0.0816 0.027 Uiso ? ? e 4 1
H(4a) -0.7292 0.2449 -0.1801 0.024 Uiso ? ? e 4 1
H(4b) -0.5891 0.3907 -0.1723 0.024 Uiso ? ? e 4 1
H(5a) -0.3478 0.2442 -0.0900 0.024 Uiso ? ? e 4 1
H(5b) -0.5238 0.1239 -0.0652 0.024 Uiso ? ? e 4 1
H(12a) -0.0509 0.2104 0.2064 0.032 Uiso ? ? e 4 1
H(12b) -0.1977 0.0707 0.2261 0.032 Uiso ? ? e 4 1
H(13a) 0.1528 -0.0098 0.1906 0.029 Uiso ? ? e 4 1
H(13b) -0.0059 -0.0648 0.1070 0.029 Uiso ? ? e 4 1
H(13c) 0.1424 0.0746 0.0887 0.029 Uiso ? ? e 4 1

loop_
_geom_bond_atom_site_label_1
_geom_bond_atom_site_label_2
_geom_bond_distance
_geom_bond_site_symmetry_1
_geom_bond_site_symmetry_2
_geom_bond_publ_flag
O(2) C(2) 1.215(4) . . ?
O(11a) C(11) 1.341(4) . . ?
O(11a) C(12) 1.456(4) . . ?
O(11) C(11) 1.203(4) . . ?
N(1) C(2) 1.411(5) . . ?
N(1) C(5) 1.469(5) . . ?
N(1) C(11) 1.392(5) . . ?
N(3) C(2) 1.361(5) . . ?
N(3) C(4) 1.450(5) . . ?
N(3) H(3) 0.95 . . no
C(4) C(5) 1.536(5) . . ?
C(4) H(4a) 0.95 . . no
C(4) H(4b) 0.95 . . no
C(5) H(5a) 0.95 . . no
C(5) H(5b) 0.95 . . no
C(12) C(13) 1.496(6) . . ?
C(12) H(12a) 0.95 . . no
C(12) H(12b) 0.95 . . no
C(13) H(13c) 0.95 . . no
C(13) H(13a) 0.95 . . no
C(13) H(13b) 0.95 . . no

loop_
_cod_related_entry_id
_cod_related_entry_database
_cod_related_entry_code
1 ChemSpider 12255100
